data_1502324
loop_
_publ_author_name
'Varga, Szil\'ard'
'Jakab, Gergely'
'Drahos, L\'aszl\'o'
'Holczbauer, Tam\'as'
'Czugler, M\'aty\'as'
'So\'os, Tibor'

_publ_section_title
;
 Double diastereocontrol in bifunctional thiourea organocatalysis:
 iterative Michael-Michael-Henry sequence regulated by the configuration
 of chiral catalysts.
;
_journal_issue 20
_journal_name_full 'Organic letters'
_journal_page_first 5416
_journal_page_last 5419
_journal_paper_doi 10.1021/ol201559j
_journal_volume 13
_journal_year 2011
_chemical_absolute_configuration ad
_chemical_formula_moiety 'C24 H22 N2 O5,  0.25(C7 H4 Br O2)'
_chemical_formula_sum 'C25.75 H23 Br0.25 N2 O5.5'
_chemical_formula_weight 468.44
_chemical_name_common 'l-8a.p-Br-benzoic acid 1:0.25 clathrate'
_chemical_name_systematic
; 
 ? 
;
_space_group_IT_number 4
_symmetry_cell_setting monoclinic
_symmetry_space_group_name_Hall 'P 2yb'
_symmetry_space_group_name_H-M 'P 1 21 1'
_atom_sites_solution_hydrogens geom
_atom_sites_solution_primary direct
_atom_sites_solution_secondary difmap
_audit_creation_method SHELXL-97
_cell_angle_alpha 90.00
_cell_angle_beta 93.510(4)
_cell_angle_gamma 90.00
_cell_formula_units_Z 2
_cell_length_a 13.505(3)
_cell_length_b 6.1813(11)
_cell_length_c 15.804(3)
_cell_measurement_reflns_used 18601
_cell_measurement_temperature 108(2)
_cell_measurement_theta_max 21.36
_cell_measurement_theta_min 2.38
_cell_volume 1316.8(5)
_computing_cell_refinement 'CrystalClear (Rigaku/MSC Inc., 2006)'
_computing_data_collection 'CrystalClear (Rigaku/MSC Inc., 2006)'
_computing_data_reduction 'CrystalClear (Rigaku/MSC Inc., 2006)'
_computing_molecular_graphics 'Spek, A.L. (2003). J.Appl.Cryst. 36,7-13.'
_computing_publication_material 'Spek, A.L. (2003). J.Appl.Cryst. 36,7-13.'
_computing_structure_refinement 'SHELXL-97 (Sheldrick, 2008)'
_computing_structure_solution 'SHELXS-97 (Sheldrick, 2008)'
_diffrn_ambient_temperature 108(2)
_diffrn_detector_area_resol_mean 10.0000
_diffrn_measured_fraction_theta_full 0.996
_diffrn_measured_fraction_theta_max 0.996
_diffrn_measurement_device_type 'R-AXIS RAPID'
_diffrn_measurement_method dtprofit.ref
_diffrn_radiation_monochromator graphite
_diffrn_radiation_source 'normal focus sealed tube'
_diffrn_radiation_type AgK\a
_diffrn_radiation_wavelength 0.56089
_diffrn_reflns_av_R_equivalents 0.1030
_diffrn_reflns_av_sigmaI/netI 0.0727
_diffrn_reflns_limit_h_max 14
_diffrn_reflns_limit_h_min -14
_diffrn_reflns_limit_k_max 6
_diffrn_reflns_limit_k_min -6
_diffrn_reflns_limit_l_max 17
_diffrn_reflns_limit_l_min -17
_diffrn_reflns_number 26713
_diffrn_reflns_theta_full 17.74
_diffrn_reflns_theta_max 17.74
_diffrn_reflns_theta_min 2.38
_exptl_absorpt_coefficient_mu 0.253
_exptl_absorpt_correction_T_max 0.799
_exptl_absorpt_correction_T_min 0.354
_exptl_absorpt_correction_type numerical
_exptl_crystal_colour clear
_exptl_crystal_density_diffrn 1.181
_exptl_crystal_density_method 'not measured'
_exptl_crystal_description block
_exptl_crystal_F_000 488
_exptl_crystal_size_max 0.552
_exptl_crystal_size_mid 0.360
_exptl_crystal_size_min 0.304
_refine_diff_density_max 1.18
_refine_diff_density_min -0.47
_refine_diff_density_rms 0.12
_refine_ls_abs_structure_details 'Flack H D (1983), Acta Cryst. A39, 876-881'
_refine_ls_abs_structure_Flack -0.01(8)
_refine_ls_extinction_method none
_refine_ls_goodness_of_fit_ref 1.030
_refine_ls_hydrogen_treatment constr
_refine_ls_matrix_type full
_refine_ls_number_parameters 332
_refine_ls_number_reflns 3541
_refine_ls_number_restraints 86
_refine_ls_restrained_S_all 1.028
_refine_ls_R_factor_all 0.1179
_refine_ls_R_factor_gt 0.0971
_refine_ls_shift/su_max 0.000
_refine_ls_shift/su_mean 0.000
_refine_ls_structure_factor_coef Fsqd
_refine_ls_weighting_details 'calc w=1/[\s^2^(Fo^2^)+(0.2000P)^2^+0.0000P] where P=(Fo^2^+2Fc^2^)/3'
_refine_ls_weighting_scheme calc
_refine_ls_wR_factor_gt 0.2565
_refine_ls_wR_factor_ref 0.2759
_reflns_number_gt 2593
_reflns_number_total 3541
_reflns_threshold_expression >2sigma(I)
_cod_data_source_file ol201559j_si_001.cif
_cod_data_source_block al30
_cod_original_sg_symbol_H-M 'P 21'
_cod_original_formula_sum 'C25.75 H23 Br0.25 N2 O5.50'
_cod_database_code 1502324

loop_
_symmetry_equiv_pos_as_xyz
'x, y, z'
'-x, y+1/2, -z'

loop_
_atom_site_label
_atom_site_type_symbol
_atom_site_fract_x
_atom_site_fract_y
_atom_site_fract_z
_atom_site_U_iso_or_equiv
_atom_site_adp_type
_atom_site_occupancy
_atom_site_symmetry_multiplicity
_atom_site_calc_flag
_atom_site_refinement_flags
O3 O 0.7408(4) 1.1395(9) 0.3998(3) 0.0487(13) Uani 1 1 d .
N1 N 0.7394(4) 0.9429(10) 0.4073(4) 0.0428(15) Uani 1 1 d .
O1 O 0.8142(3) 1.0617(7) 0.2404(3) 0.0412(12) Uani 1 1 d .
H1O H 0.7827 1.1001 0.2859 0.073 Uiso 1 1 d R
N2 N 0.5831(5) 0.5112(9) 0.2134(4) 0.0434(15) Uani 1 1 d .
O5 O 0.5024(4) 0.4513(9) 0.1831(3) 0.0601(15) Uani 1 1 d .
O4 O 0.6412(4) 0.3971(8) 0.2565(3) 0.0518(14) Uani 1 1 d .
O2 O 0.7493(4) 0.8497(10) 0.4758(3) 0.0606(15) Uani 1 1 d .
C5 C 0.7070(5) 0.7417(11) 0.1439(4) 0.0421(18) Uani 1 1 d .
H5 H 0.7138 0.8889 0.1220 0.055 Uiso 1 1 calc R
C3 C 0.6281(5) 0.8680(12) 0.2815(4) 0.0404(17) Uani 1 1 d .
H3 H 0.6341 1.0207 0.2660 0.053 Uiso 1 1 calc R
C10 C 1.0899(6) 0.7159(13) 0.4205(5) 0.055(2) Uani 1 1 d .
H10 H 1.1484 0.6887 0.4530 0.071 Uiso 1 1 calc R
C7 C 0.9149(5) 0.8004(11) 0.3243(4) 0.0415(17) Uani 1 1 d .
C6 C 0.8024(5) 0.6953(11) 0.1959(4) 0.0419(17) Uani 1 1 d .
H6A H 0.8579 0.7122 0.1603 0.055 Uiso 1 1 calc R
H6B H 0.8018 0.5463 0.2152 0.055 Uiso 1 1 calc R
C9 C 1.0186(6) 0.5618(14) 0.4121(4) 0.0518(19) Uani 1 1 d .
H9 H 1.0289 0.4285 0.4384 0.067 Uiso 1 1 calc R
C21 C 0.7083(6) 0.2627(13) -0.0097(5) 0.054(2) Uani 1 1 d .
H21 H 0.7356 0.1249 -0.0122 0.070 Uiso 1 1 calc R
C1 C 0.8173(5) 0.8444(11) 0.2727(4) 0.0426(17) Uani 1 1 d .
C2 C 0.7266(5) 0.8097(10) 0.3269(4) 0.0371(17) Uani 1 1 d .
H2 H 0.7245 0.6567 0.3429 0.048 Uiso 1 1 calc R
C11 C 1.0757(6) 0.9138(14) 0.3807(5) 0.061(2) Uani 1 1 d .
H11 H 1.1247 1.0195 0.3858 0.080 Uiso 1 1 calc R
C20 C 0.7287(6) 0.3919(13) 0.0611(5) 0.053(2) Uani 1 1 d .
H20 H 0.7701 0.3400 0.1058 0.068 Uiso 1 1 calc R
C19 C 0.6882(5) 0.5971(11) 0.0661(4) 0.0444(18) Uani 1 1 d .
C18 C 0.4690(5) 1.0235(13) 0.3305(4) 0.0440(17) Uani 1 1 d .
H18 H 0.4772 1.1384 0.2936 0.057 Uiso 1 1 calc R
C15 C 0.4415(6) 0.6831(14) 0.4401(5) 0.055(2) Uani 1 1 d .
H15 H 0.4321 0.5690 0.4771 0.071 Uiso 1 1 calc R
C16 C 0.3744(6) 0.8509(15) 0.4337(5) 0.058(2) Uani 1 1 d .
H16 H 0.3191 0.8490 0.4660 0.075 Uiso 1 1 calc R
C14 C 0.5245(6) 0.6852(12) 0.3902(5) 0.051(2) Uani 1 1 d .
H14 H 0.5701 0.5723 0.3942 0.066 Uiso 1 1 calc R
C12 C 0.9879(5) 0.9534(12) 0.3331(5) 0.0476(18) Uani 1 1 d .
H12 H 0.9785 1.0867 0.3065 0.062 Uiso 1 1 calc R
C24 C 0.6258(6) 0.6698(13) -0.0021(5) 0.053(2) Uani 1 1 d .
H24 H 0.5974 0.8065 0.0001 0.069 Uiso 1 1 calc R
C4 C 0.6139(5) 0.7454(10) 0.1966(4) 0.0404(17) Uani 1 1 d .
H4 H 0.5599 0.8152 0.1624 0.053 Uiso 1 1 calc R
C13 C 0.5382(5) 0.8569(12) 0.3347(4) 0.0458(18) Uani 1 1 d .
C8 C 0.9294(6) 0.6001(11) 0.3643(5) 0.051(2) Uani 1 1 d .
H8 H 0.8806 0.4940 0.3593 0.066 Uiso 1 1 calc R
C23 C 0.6060(7) 0.5408(16) -0.0729(5) 0.069(3) Uani 1 1 d .
H23 H 0.5645 0.5909 -0.1179 0.090 Uiso 1 1 calc R
C22 C 0.6477(7) 0.3389(15) -0.0764(5) 0.064(2) Uani 1 1 d .
H22 H 0.6349 0.2529 -0.1241 0.084 Uiso 1 1 calc R
C17 C 0.3887(5) 1.0216(14) 0.3797(5) 0.057(2) Uani 1 1 d .
H17 H 0.3439 1.1359 0.3765 0.074 Uiso 1 1 calc R
Br1 Br 0.2728(3) 0.5827(8) 0.2910(2) 0.0761(11) Uani 0.25 1 d PDU
O6 O -0.0990(14) 0.041(4) 0.0659(11) 0.052(5) Uani 0.25 1 d PDU
O7 O 0.0242(10) 0.019(2) -0.0174(8) 0.110(10) Uani 0.25 1 d PDU
C25 C 0.2043(10) 0.431(2) 0.2171(8) 0.072(8) Uiso 0.25 1 d PRDU
C26 C 0.1045(10) 0.488(2) 0.2116(8) 0.064(7) Uani 0.25 1 d PRDU
H26 H 0.0826 0.6034 0.2432 0.083 Uiso 0.25 1 calc PR
C27 C 0.0374(10) 0.372(2) 0.1590(8) 0.054(7) Uiso 0.25 1 d PRDU
H27 H -0.0293 0.4099 0.1554 0.071 Uiso 0.25 1 calc PR
C28 C 0.0701(10) 0.199(2) 0.1119(8) 0.055(7) Uiso 0.25 1 d PRDU
C29 C 0.1699(10) 0.142(2) 0.1173(8) 0.093(9) Uani 0.25 1 d PRDU
H29 H 0.1918 0.0263 0.0858 0.112 Uiso 0.25 1 calc PR
C30 C 0.2370(10) 0.258(2) 0.1699(8) 0.094(10) Uani 0.25 1 d PRDU
H30 H 0.3037 0.2198 0.1736 0.112 Uiso 0.25 1 calc PR
C31 C -0.004(2) 0.083(4) 0.0612(17) 0.047(7) Uiso 0.25 1 d PDU

loop_
_atom_site_aniso_label
_atom_site_aniso_U_11
_atom_site_aniso_U_22
_atom_site_aniso_U_33
_atom_site_aniso_U_23
_atom_site_aniso_U_13
_atom_site_aniso_U_12
O3 0.056(3) 0.037(3) 0.053(3) -0.009(3) -0.003(2) -0.004(2)
N1 0.041(3) 0.040(4) 0.047(4) -0.005(3) -0.009(3) -0.001(3)
O1 0.047(3) 0.032(3) 0.044(3) 0.006(2) -0.004(2) -0.002(2)
N2 0.059(4) 0.031(3) 0.039(3) -0.006(3) -0.009(3) -0.007(3)
O5 0.069(3) 0.046(3) 0.063(3) 0.000(3) -0.021(3) -0.018(3)
O4 0.066(3) 0.031(3) 0.058(3) 0.008(2) -0.006(3) 0.003(3)
O2 0.084(4) 0.056(3) 0.040(3) 0.003(3) -0.015(3) 0.003(3)
C5 0.055(4) 0.029(4) 0.041(4) 0.005(3) -0.010(4) -0.006(3)
C3 0.048(4) 0.029(3) 0.043(4) -0.003(3) -0.011(3) -0.004(3)
C10 0.051(4) 0.056(5) 0.054(5) -0.003(4) -0.020(4) 0.007(4)
C7 0.044(4) 0.041(4) 0.038(4) -0.003(3) -0.009(3) 0.008(3)
C6 0.058(4) 0.035(4) 0.032(4) 0.006(3) -0.005(3) -0.001(3)
C9 0.062(5) 0.042(4) 0.050(4) 0.008(4) -0.010(4) 0.006(4)
C21 0.063(5) 0.047(5) 0.049(5) -0.008(4) -0.010(4) 0.002(4)
C1 0.053(4) 0.022(3) 0.052(4) 0.012(3) -0.005(4) -0.001(3)
C2 0.053(4) 0.023(4) 0.033(3) -0.007(3) -0.011(3) 0.000(3)
C11 0.048(5) 0.060(6) 0.072(5) 0.010(5) -0.020(4) 0.000(4)
C20 0.070(5) 0.042(5) 0.044(4) 0.006(4) -0.015(4) -0.003(4)
C19 0.054(4) 0.034(4) 0.044(4) -0.006(3) -0.008(3) -0.011(3)
C18 0.039(4) 0.047(4) 0.045(4) 0.006(4) -0.008(3) -0.008(3)
C15 0.054(5) 0.057(5) 0.052(5) 0.015(4) -0.003(4) -0.015(4)
C16 0.046(4) 0.067(5) 0.059(5) 0.011(5) -0.003(4) -0.010(5)
C14 0.067(5) 0.039(4) 0.045(4) 0.007(3) -0.009(4) 0.002(4)
C12 0.053(4) 0.033(4) 0.056(4) 0.003(3) -0.008(4) 0.000(4)
C24 0.070(5) 0.039(4) 0.047(4) -0.001(4) -0.023(4) -0.013(4)
C4 0.052(4) 0.024(3) 0.045(4) 0.006(3) -0.007(3) -0.005(3)
C13 0.050(4) 0.046(4) 0.040(4) -0.009(4) -0.014(3) -0.006(4)
C8 0.063(5) 0.031(4) 0.056(4) 0.008(3) -0.016(4) -0.003(4)
C23 0.093(6) 0.062(6) 0.048(5) -0.012(5) -0.030(5) 0.001(5)
C22 0.087(6) 0.060(6) 0.045(5) -0.021(4) -0.011(4) -0.001(5)
C17 0.040(4) 0.055(5) 0.075(5) 0.011(5) -0.004(4) 0.002(4)
Br1 0.064(2) 0.098(3) 0.066(2) -0.017(2) 0.0083(17) -0.006(2)
O6 0.048(11) 0.061(12) 0.049(11) 0.013(11) 0.004(9) -0.002(11)
O7 0.11(2) 0.082(19) 0.13(2) -0.012(19) -0.050(19) -0.010(17)
C26 0.096(15) 0.066(15) 0.027(11) -0.002(11) -0.021(12) 0.060(13)
C29 0.128(19) 0.084(17) 0.069(16) -0.007(16) 0.017(16) 0.015(17)
C30 0.099(18) 0.092(17) 0.093(17) -0.007(16) 0.025(16) 0.027(16)

loop_
_atom_type_symbol
_atom_type_description
_atom_type_scat_dispersion_real
_atom_type_scat_dispersion_imag
_atom_type_scat_source
C C 0.0015 0.0009 'International Tables Vol C Tables 4.2.6.8 and 6.1.1.4'
H H 0.0000 0.0000 'International Tables Vol C Tables 4.2.6.8 and 6.1.1.4'
N N 0.0030 0.0019 'International Tables Vol C Tables 4.2.6.8 and 6.1.1.4'
O O 0.0056 0.0036 'International Tables Vol C Tables 4.2.6.8 and 6.1.1.4'
Br Br 0.1811 1.6452 'International Tables Vol C Tables 4.2.6.8 and 6.1.1.4'

loop_
_geom_angle_atom_site_label_1
_geom_angle_atom_site_label_2
_geom_angle_atom_site_label_3
_geom_angle
O3 N1 O2 123.4(6)
O3 N1 C2 117.5(6)
O2 N1 C2 119.1(6)
C1 O1 H1O 88.1
O5 N2 O4 124.6(6)
O5 N2 C4 117.5(6)
O4 N2 C4 117.9(6)
C6 C5 C19 114.8(6)
C6 C5 C4 113.8(6)
C19 C5 C4 109.9(5)
C6 C5 H5 105.8
C19 C5 H5 105.8
C4 C5 H5 105.8
C2 C3 C13 115.8(6)
C2 C3 C4 110.7(6)
C13 C3 C4 113.4(5)
C2 C3 H3 105.3
C13 C3 H3 105.3
C4 C3 H3 105.3
C9 C10 C11 119.9(7)
C9 C10 H10 120.1
C11 C10 H10 120.1
C12 C7 C8 119.1(6)
C12 C7 C1 121.6(6)
C8 C7 C1 119.4(6)
C5 C6 C1 112.5(6)
C5 C6 H6A 109.1
C1 C6 H6A 109.1
C5 C6 H6B 109.1
C1 C6 H6B 109.1
H6A C6 H6B 107.8
C10 C9 C8 121.1(7)
C10 C9 H9 119.5
C8 C9 H9 119.5
C22 C21 C20 119.9(8)
C22 C21 H21 120.0
C20 C21 H21 120.0
O1 C1 C6 106.4(5)
O1 C1 C7 111.1(5)
C6 C1 C7 112.5(6)
O1 C1 C2 108.6(5)
C6 C1 C2 106.6(5)
C7 C1 C2 111.3(5)
N1 C2 C3 108.6(5)
N1 C2 C1 109.6(5)
C3 C2 C1 113.9(5)
N1 C2 H2 108.2
C3 C2 H2 108.2
C1 C2 H2 108.2
C10 C11 C12 119.5(7)
C10 C11 H11 120.2
C12 C11 H11 120.2
C19 C20 C21 120.9(7)
C19 C20 H20 119.6
C21 C20 H20 119.6
C20 C19 C24 118.0(7)
C20 C19 C5 122.3(6)
C24 C19 C5 119.6(6)
C17 C18 C13 121.2(7)
C17 C18 H18 119.4
C13 C18 H18 119.4
C16 C15 C14 119.6(7)
C16 C15 H15 120.2
C14 C15 H15 120.2
C15 C16 C17 120.4(8)
C15 C16 H16 119.8
C17 C16 H16 119.8
C13 C14 C15 119.9(7)
C13 C14 H14 120.0
C15 C14 H14 120.0
C7 C12 C11 121.4(7)
C7 C12 H12 119.3
C11 C12 H12 119.3
C23 C24 C19 121.0(8)
C23 C24 H24 119.5
C19 C24 H24 119.5
N2 C4 C3 109.5(5)
N2 C4 C5 108.5(5)
C3 C4 C5 114.3(5)
N2 C4 H4 108.1
C3 C4 H4 108.1
C5 C4 H4 108.1
C18 C13 C14 118.6(7)
C18 C13 C3 119.8(7)
C14 C13 C3 121.5(7)
C7 C8 C9 119.0(7)
C7 C8 H8 120.5
C9 C8 H8 120.5
C22 C23 C24 119.7(7)
C22 C23 H23 120.2
C24 C23 H23 120.2
C23 C22 C21 120.5(7)
C23 C22 H22 119.8
C21 C22 H22 119.8
C18 C17 C16 120.2(8)
C18 C17 H17 119.9
C16 C17 H17 119.9
C30 C25 C26 120.0
C30 C25 Br1 127.4(5)
C26 C25 Br1 112.5(5)
C27 C26 C25 120.0
C27 C26 H26 120.0
C25 C26 H26 120.0
C26 C27 C28 120.0
C26 C27 H27 120.0
C28 C27 H27 120.0
C29 C28 C27 120.0
C29 C28 C31 123.4(11)
C27 C28 C31 116.5(11)
C28 C29 C30 120.0
C28 C29 H29 120.0
C30 C29 H29 120.0
C29 C30 C25 120.0
C29 C30 H30 120.0
C25 C30 H30 120.0
O6 C31 O7 109(2)
O6 C31 C28 136(3)
O7 C31 C28 115(2)

loop_
_geom_bond_atom_site_label_1
_geom_bond_atom_site_label_2
_geom_bond_distance
O3 N1 1.222(8)
N1 O2 1.226(8)
N1 C2 1.515(8)
O1 C1 1.437(8)
O1 H1O 0.8907
N2 O5 1.222(7)
N2 O4 1.229(7)
N2 C4 1.533(9)
C5 C6 1.513(9)
C5 C19 1.529(10)
C5 C4 1.550(10)
C5 H5 0.9800
C3 C2 1.516(9)
C3 C13 1.520(11)
C3 C4 1.543(10)
C3 H3 0.9800
C10 C9 1.356(11)
C10 C11 1.384(12)
C10 H10 0.9300
C7 C12 1.367(10)
C7 C8 1.399(10)
C7 C1 1.532(10)
C6 C1 1.527(10)
C6 H6A 0.9700
C6 H6B 0.9700
C9 C8 1.401(10)
C9 H9 0.9300
C21 C22 1.377(11)
C21 C20 1.389(11)
C21 H21 0.9300
C1 C2 1.552(10)
C2 H2 0.9800
C11 C12 1.387(10)
C11 H11 0.9300
C20 C19 1.386(11)
C20 H20 0.9300
C19 C24 1.401(10)
C18 C17 1.372(10)
C18 C13 1.390(11)
C18 H18 0.9300
C15 C16 1.377(12)
C15 C14 1.410(11)
C15 H15 0.9300
C16 C17 1.379(12)
C16 H16 0.9300
C14 C13 1.395(11)
C14 H14 0.9300
C12 H12 0.9300
C24 C23 1.387(11)
C24 H24 0.9300
C4 H4 0.9800
C8 H8 0.9300
C23 C22 1.372(13)
C23 H23 0.9300
C22 H22 0.9300
C17 H17 0.9300
Br1 C25 1.723(14)
O6 C31 1.31(3)
O7 C31 1.38(3)
C25 C30 1.3901
C25 C26 1.3901
C26 C27 1.3899
C26 H26 0.9300
C27 C28 1.3900
C27 H27 0.9300
C28 C29 1.3900
C28 C31 1.44(3)
C29 C30 1.3900
C29 H29 0.9300
C30 H30 0.9300

loop_
_geom_hbond_atom_site_label_D
_geom_hbond_atom_site_label_H
_geom_hbond_atom_site_label_A
_geom_hbond_distance_DH
_geom_hbond_distance_HA
_geom_hbond_distance_DA
_geom_hbond_angle_DHA
O1 H1O O3 0.89 1.93 2.805(7) 165
O1 H1O N1 0.89 2.26 2.974(8) 137

loop_
_geom_torsion_atom_site_label_1
_geom_torsion_atom_site_label_2
_geom_torsion_atom_site_label_3
_geom_torsion_atom_site_label_4
_geom_torsion
C19 C5 C6 C1 180.0(6)
C4 C5 C6 C1 -52.2(7)
C11 C10 C9 C8 -0.8(12)
C5 C6 C1 O1 -56.9(7)
C5 C6 C1 C7 -178.9(6)
C5 C6 C1 C2 58.9(7)
C12 C7 C1 O1 -2.3(9)
C8 C7 C1 O1 176.9(6)
C12 C7 C1 C6 116.9(7)
C8 C7 C1 C6 -63.8(9)
C12 C7 C1 C2 -123.5(7)
C8 C7 C1 C2 55.7(8)
O3 N1 C2 C3 -60.7(8)
O2 N1 C2 C3 120.5(6)
O3 N1 C2 C1 64.3(7)
O2 N1 C2 C1 -114.6(6)
C13 C3 C2 N1 -52.0(7)
C4 C3 C2 N1 177.0(6)
C13 C3 C2 C1 -174.5(6)
C4 C3 C2 C1 54.6(7)
O1 C1 C2 N1 -69.2(6)
C6 C1 C2 N1 176.5(5)
C7 C1 C2 N1 53.5(7)
O1 C1 C2 C3 52.7(7)
C6 C1 C2 C3 -61.6(6)
C7 C1 C2 C3 175.4(5)
C9 C10 C11 C12 0.7(13)
C22 C21 C20 C19 0.4(12)
C21 C20 C19 C24 0.3(12)
C21 C20 C19 C5 178.5(7)
C6 C5 C19 C20 25.3(10)
C4 C5 C19 C20 -104.5(8)
C6 C5 C19 C24 -156.4(7)
C4 C5 C19 C24 73.8(8)
C14 C15 C16 C17 -0.8(11)
C16 C15 C14 C13 0.0(11)
C8 C7 C12 C11 0.0(11)
C1 C7 C12 C11 179.2(7)
C10 C11 C12 C7 -0.2(12)
C20 C19 C24 C23 -0.6(12)
C5 C19 C24 C23 -178.8(7)
O5 N2 C4 C3 118.4(7)
O4 N2 C4 C3 -61.6(8)
O5 N2 C4 C5 -116.3(6)
O4 N2 C4 C5 63.8(7)
C2 C3 C4 N2 77.9(7)
C13 C3 C4 N2 -54.3(8)
C2 C3 C4 C5 -44.0(7)
C13 C3 C4 C5 -176.2(6)
C6 C5 C4 N2 -78.7(7)
C19 C5 C4 N2 51.7(7)
C6 C5 C4 C3 43.8(7)
C19 C5 C4 C3 174.1(6)
C17 C18 C13 C14 0.3(10)
C17 C18 C13 C3 -177.9(6)
C15 C14 C13 C18 0.3(10)
C15 C14 C13 C3 178.4(6)
C2 C3 C13 C18 134.9(6)
C4 C3 C13 C18 -95.5(7)
C2 C3 C13 C14 -43.3(9)
C4 C3 C13 C14 86.4(8)
C12 C7 C8 C9 -0.2(11)
C1 C7 C8 C9 -179.4(7)
C10 C9 C8 C7 0.6(12)
C19 C24 C23 C22 0.1(14)
C24 C23 C22 C21 0.6(15)
C20 C21 C22 C23 -0.9(14)
C13 C18 C17 C16 -1.1(11)
C15 C16 C17 C18 1.4(12)
C30 C25 C26 C27 0.0
Br1 C25 C26 C27 -175.9(5)
C25 C26 C27 C28 0.0
C26 C27 C28 C29 0.0
C26 C27 C28 C31 178.0(11)
C27 C28 C29 C30 0.0
C31 C28 C29 C30 -177.9(12)
C28 C29 C30 C25 0.0
C26 C25 C30 C29 0.0
Br1 C25 C30 C29 175.2(6)
C29 C28 C31 O6 148.6(17)
C27 C28 C31 O6 -29(2)
C29 C28 C31 O7 -41.2(17)
C27 C28 C31 O7 140.8(11)
